data_7207781
loop_
_publ_author_name
'Jiang, Xiang'
'Tao, Bo'
'Xia, Hua'
'Liao, Gui-ying'

_publ_section_title
;
 Supramolecular architectures based on various macrocyclic metallic
 tectons with 1,3,5-triazine-2,4,6-triamine hexaacetic acid ligand
;
_journal_issue 9
_journal_name_full CrystEngComm
_journal_page_first 3271
_journal_paper_doi 10.1039/c2ce06494d
_journal_volume 14
_journal_year 2012
_chemical_formula_sum 'C31 H49 N13 Ni O13'
_chemical_formula_weight 870.54
_chemical_name_systematic
;
?
;
_space_group_IT_number 15
_symmetry_cell_setting monoclinic
_symmetry_space_group_name_Hall '-C 2yc'
_symmetry_space_group_name_H-M 'C 1 2/c 1'
_atom_sites_solution_hydrogens geom
_atom_sites_solution_primary direct
_atom_sites_solution_secondary difmap
_audit_creation_method SHELXL-97
_cell_angle_alpha 90.00
_cell_angle_beta 92.829(2)
_cell_angle_gamma 90.00
_cell_formula_units_Z 4
_cell_length_a 16.9154(19)
_cell_length_b 24.920(3)
_cell_length_c 10.3143(11)
_cell_measurement_temperature 298(2)
_cell_volume 4342.5(9)
_computing_cell_refinement 'Bruker XSCANS'
_computing_data_collection 'Bruker XSCANS'
_computing_data_reduction 'Bruker SHELXTL'
_computing_molecular_graphics 'Bruker SHELXTL'
_computing_publication_material 'Bruker SHELXTL'
_computing_structure_refinement 'SHELXL-97 (Sheldrick, 1997)'
_computing_structure_solution 'SHELXS-97 (Sheldrick, 1990)'
_diffrn_ambient_temperature 298(2)
_diffrn_measured_fraction_theta_full 0.995
_diffrn_measured_fraction_theta_max 0.995
_diffrn_radiation_monochromator graphite
_diffrn_radiation_source 'fine-focus sealed tube'
_diffrn_radiation_type MoK\a
_diffrn_radiation_wavelength 0.71073
_diffrn_reflns_av_R_equivalents 0.0686
_diffrn_reflns_av_sigmaI/netI 0.0496
_diffrn_reflns_limit_h_max 20
_diffrn_reflns_limit_h_min -20
_diffrn_reflns_limit_k_max 29
_diffrn_reflns_limit_k_min -29
_diffrn_reflns_limit_l_max 12
_diffrn_reflns_limit_l_min -12
_diffrn_reflns_number 20787
_diffrn_reflns_theta_full 24.99
_diffrn_reflns_theta_max 24.99
_diffrn_reflns_theta_min 2.41
_exptl_absorpt_coefficient_mu 0.519
_exptl_absorpt_correction_T_max 0.9499
_exptl_absorpt_correction_T_min 0.9216
_exptl_crystal_density_diffrn 1.332
_exptl_crystal_density_method 'not measured'
_exptl_crystal_F_000 1832
_exptl_crystal_size_max 0.16
_exptl_crystal_size_mid 0.12
_exptl_crystal_size_min 0.10
_refine_diff_density_max 1.358
_refine_diff_density_min -0.387
_refine_diff_density_rms 0.127
_refine_ls_extinction_method none
_refine_ls_goodness_of_fit_ref 1.081
_refine_ls_hydrogen_treatment constr
_refine_ls_matrix_type full
_refine_ls_number_parameters 295
_refine_ls_number_reflns 3807
_refine_ls_number_restraints 7
_refine_ls_restrained_S_all 1.088
_refine_ls_R_factor_all 0.0948
_refine_ls_R_factor_gt 0.0766
_refine_ls_shift/su_max 0.000
_refine_ls_shift/su_mean 0.000
_refine_ls_structure_factor_coef Fsqd
_refine_ls_weighting_details 'calc w=1/[\s^2^(Fo^2^)+(0.1260P)^2^+6.2432P] where P=(Fo^2^+2Fc^2^)/3'
_refine_ls_weighting_scheme calc
_refine_ls_wR_factor_gt 0.1990
_refine_ls_wR_factor_ref 0.2103
_reflns_number_gt 3009
_reflns_number_total 3807
_reflns_threshold_expression >2sigma(I)
_cod_data_source_file c2ce06494d.txt
_cod_data_source_block 110223bm
_cod_depositor_comments
;
The following automatic conversions were performed:

'_symmetry_cell_setting' value 'Monoclinic' changed to 'monoclinic'
according to /home/saulius/struct/CIF-dictionaries/cif_core.dic
dictionary named 'cif_core.dic' version 2.4.1 from 2010-06-29.

Automatic conversion script
Id: cif_fix_values 1715 2011-07-08 13:25:40Z adriana 
;
_cod_original_sg_symbol_H-M C2/c
_cod_database_code 7207781

loop_
_symmetry_equiv_pos_as_xyz
'x, y, z'
'-x, y, -z+1/2'
'x+1/2, y+1/2, z'
'-x+1/2, y+1/2, -z+1/2'
'-x, -y, -z'
'x, -y, z-1/2'
'-x+1/2, -y+1/2, -z'
'x+1/2, -y+1/2, z-1/2'

loop_
_atom_site_label
_atom_site_type_symbol
_atom_site_fract_x
_atom_site_fract_y
_atom_site_fract_z
_atom_site_U_iso_or_equiv
_atom_site_adp_type
_atom_site_occupancy
_atom_site_symmetry_multiplicity
_atom_site_calc_flag
_atom_site_refinement_flags
_atom_site_disorder_assembly
_atom_site_disorder_group
Ni1 Ni 0.0000 0.73618(3) 0.7500 0.0322(3) Uani 1 2 d S . 2
C1 C 0.0592(10) 0.8979(5) 0.7949(15) 0.092(4) Uani 0.50 1 d P A 1
H1A H 0.0517 0.9174 0.8736 0.139 Uiso 0.50 1 calc PR A 1
H1B H 0.0313 0.9155 0.7237 0.139 Uiso 0.50 1 calc PR A 1
H1C H 0.1147 0.8965 0.7791 0.139 Uiso 0.50 1 calc PR A 1
C2 C 0.0294(4) 0.8442(2) 0.8077(5) 0.0697(18) Uani 1 1 d . . .
H2 H -0.0007 0.8445 0.8865 0.084 Uiso 0.50 1 d PR A 1
C3 C 0.1244(3) 0.7852(3) 0.9267(5) 0.0602(15) Uani 1 1 d . . .
H3A H 0.1689 0.8096 0.9232 0.072 Uiso 1 1 calc R A .
H3B H 0.0944 0.7955 1.0005 0.072 Uiso 1 1 calc R . .
C4 C 0.2016(3) 0.7116(3) 0.8430(6) 0.0702(17) Uani 1 1 d . . .
H4A H 0.2438 0.6886 0.8777 0.084 Uiso 1 1 calc R A .
H4B H 0.2248 0.7410 0.7962 0.084 Uiso 1 1 calc R . .
C5 C 0.1436(3) 0.6796(2) 0.7526(5) 0.0558(13) Uani 1 1 d . A .
H5A H 0.1369 0.6966 0.6682 0.067 Uiso 1 1 calc R . .
H5B H 0.1621 0.6431 0.7413 0.067 Uiso 1 1 calc R . .
C6 C 0.0943(3) 0.6930(2) 0.9592(4) 0.0492(12) Uani 1 1 d . . .
H6A H 0.0508 0.7070 1.0068 0.059 Uiso 1 1 calc R A .
H6B H 0.1152 0.6613 1.0032 0.059 Uiso 1 1 calc R . .
C7 C 0.0230(3) 0.6290(2) 0.8154(5) 0.0575(13) Uani 1 1 d . . .
H7A H -0.0129 0.6269 0.8857 0.069 Uiso 1 1 calc R A .
H7B H 0.0590 0.5987 0.8217 0.069 Uiso 1 1 calc R . .
C8 C 0.4380(2) 0.88778(17) 0.7055(4) 0.0320(9) Uani 1 1 d . . .
C9 C 0.5000 0.8109(2) 0.7500 0.0232(11) Uani 1 2 d S . .
C10 C 0.3718(3) 0.97277(18) 0.6711(5) 0.0449(11) Uani 1 1 d . . .
H10A H 0.3309 0.9867 0.6110 0.054 Uiso 1 1 calc R . .
H10B H 0.4220 0.9871 0.6455 0.054 Uiso 1 1 calc R . .
C11 C 0.3566(4) 0.9936(2) 0.8055(6) 0.0639(15) Uani 1 1 d . . .
C12 C 0.3069(3) 0.88548(19) 0.5996(4) 0.0409(10) Uani 1 1 d . . .
H12A H 0.3268 0.8578 0.5438 0.049 Uiso 1 1 calc R . .
H12B H 0.2749 0.9098 0.5455 0.049 Uiso 1 1 calc R . .
C13 C 0.2546(3) 0.8595(2) 0.6970(4) 0.0456(11) Uani 1 1 d . . .
C14 C 0.4265(3) 0.72660(18) 0.7302(4) 0.0401(10) Uani 1 1 d . . .
H14A H 0.3861 0.7447 0.7776 0.048 Uiso 1 1 calc R . .
H14B H 0.4335 0.6911 0.7673 0.048 Uiso 1 1 calc R . .
C15 C 0.3968(3) 0.72073(18) 0.5910(4) 0.0389(10) Uani 1 1 d . . .
N1 N 0.0722(2) 0.79255(17) 0.8045(4) 0.0486(10) Uani 1 1 d D A .
H1 H 0.1061 0.7959 0.7392 0.058 Uiso 1 1 calc RD B 2
N2 N 0.1542(2) 0.7324(2) 0.9483(4) 0.0567(12) Uani 1 1 d . A .
N3 N 0.0678(2) 0.68033(15) 0.8222(3) 0.0398(9) Uani 1 1 d . A .
N4 N 0.5000 0.91739(19) 0.7500 0.0378(12) Uani 1 2 d S . .
N5 N 0.43376(19) 0.83430(14) 0.7045(3) 0.0342(8) Uani 1 1 d . . .
N6 N 0.3737(2) 0.91518(14) 0.6577(4) 0.0378(8) Uani 1 1 d . . .
N7 N 0.5000 0.7558(2) 0.7500 0.0375(12) Uani 1 2 d S . .
O1 O 0.3233(3) 0.96095(16) 0.8868(4) 0.0746(12) Uani 1 1 d . . .
H1D H 0.3158 0.9317 0.8520 0.112 Uiso 1 1 calc R . .
O2 O 0.3723(4) 1.03896(18) 0.8345(5) 0.1059(18) Uani 1 1 d . . .
O3 O 0.2596(2) 0.87449(15) 0.8129(3) 0.0581(10) Uani 1 1 d . . .
O4 O 0.2076(2) 0.82422(17) 0.6537(3) 0.0670(11) Uani 1 1 d . . .
O5 O 0.4338(2) 0.73364(15) 0.4988(3) 0.0572(10) Uani 1 1 d . . .
O6 O 0.3266(2) 0.69866(18) 0.5827(3) 0.0649(11) Uani 1 1 d . . .
H6 H 0.3140 0.6925 0.5064 0.097 Uiso 1 1 calc R . .
C1S C 0.3211(17) 0.5748(11) 0.764(3) 0.194(12) Uani 0.50 1 d PD C -1
H1S1 H 0.3235 0.6117 0.7913 0.291 Uiso 0.50 1 calc PR C -1
H1S2 H 0.2685 0.5613 0.7728 0.291 Uiso 0.50 1 calc PR C -1
H1S3 H 0.3347 0.5723 0.6752 0.291 Uiso 0.50 1 calc PR C -1
C2S C 0.362(2) 0.4927(12) 0.890(4) 0.28(2) Uani 0.50 1 d PD C -1
H2S1 H 0.4107 0.4792 0.9283 0.422 Uiso 0.50 1 calc PR C -1
H2S2 H 0.3433 0.4694 0.8209 0.422 Uiso 0.50 1 calc PR C -1
H2S3 H 0.3229 0.4940 0.9550 0.422 Uiso 0.50 1 calc PR C -1
N1S N 0.3737(12) 0.5449(9) 0.841(2) 0.157(8) Uani 0.50 1 d PD C -1
C3S C 0.4508(16) 0.5641(10) 0.859(3) 0.190(12) Uani 0.50 1 d PD C -1
H3S H 0.4826 0.5400 0.9066 0.228 Uiso 0.50 1 calc PR C -1
O1S O 0.4893(13) 0.6053(9) 0.829(2) 0.194(8) Uani 0.50 1 d PD C -1

loop_
_atom_site_aniso_label
_atom_site_aniso_U_11
_atom_site_aniso_U_22
_atom_site_aniso_U_33
_atom_site_aniso_U_23
_atom_site_aniso_U_13
_atom_site_aniso_U_12
Ni1 0.0316(4) 0.0434(5) 0.0215(4) 0.000 0.0002(3) 0.000
C1 0.110(11) 0.076(9) 0.092(11) -0.015(8) 0.014(9) -0.014(8)
C2 0.124(5) 0.045(3) 0.040(3) -0.007(2) 0.014(3) -0.022(3)
C3 0.061(3) 0.092(4) 0.027(3) -0.011(3) -0.001(2) -0.033(3)
C4 0.035(3) 0.122(5) 0.053(3) -0.006(3) 0.000(2) -0.002(3)
C5 0.041(3) 0.084(4) 0.043(3) -0.002(3) 0.006(2) 0.015(3)
C6 0.046(3) 0.077(3) 0.025(2) 0.005(2) -0.0033(19) 0.005(2)
C7 0.067(3) 0.047(3) 0.058(3) 0.005(2) -0.006(3) 0.001(2)
C8 0.026(2) 0.045(2) 0.026(2) 0.0017(17) 0.0017(16) 0.0039(17)
C9 0.026(3) 0.034(3) 0.010(2) 0.000 0.0002(19) 0.000
C10 0.040(2) 0.047(3) 0.048(3) 0.011(2) -0.003(2) 0.002(2)
C11 0.080(4) 0.059(3) 0.053(3) -0.001(3) 0.005(3) -0.009(3)
C12 0.037(2) 0.060(3) 0.025(2) 0.0019(19) -0.0049(18) 0.000(2)
C13 0.037(2) 0.065(3) 0.034(3) -0.001(2) 0.0005(19) -0.006(2)
C14 0.046(3) 0.044(3) 0.030(2) 0.0001(18) 0.0028(19) -0.0085(19)
C15 0.038(2) 0.051(3) 0.028(2) -0.0058(19) 0.0041(18) -0.0071(19)
N1 0.060(3) 0.063(3) 0.0234(19) -0.0070(17) 0.0099(17) -0.024(2)
N2 0.045(2) 0.092(4) 0.032(2) -0.006(2) -0.0048(18) -0.011(2)
N3 0.0355(19) 0.054(2) 0.0299(19) -0.0015(16) -0.0038(15) 0.0032(16)
N4 0.030(3) 0.040(3) 0.044(3) 0.000 -0.001(2) 0.000
N5 0.0330(18) 0.040(2) 0.0297(18) 0.0011(15) -0.0017(14) 0.0000(15)
N6 0.0297(18) 0.045(2) 0.039(2) 0.0054(16) -0.0008(15) 0.0012(15)
N7 0.039(3) 0.041(3) 0.032(3) 0.000 -0.007(2) 0.000
O1 0.109(3) 0.069(3) 0.047(2) -0.0169(19) 0.021(2) -0.023(2)
O2 0.181(6) 0.058(3) 0.080(3) -0.015(2) 0.027(3) -0.035(3)
O3 0.062(2) 0.085(3) 0.0278(18) -0.0097(16) 0.0079(15) -0.0227(19)
O4 0.061(2) 0.099(3) 0.042(2) -0.0144(19) 0.0060(17) -0.041(2)
O5 0.051(2) 0.091(3) 0.0294(18) -0.0073(17) 0.0086(15) -0.0251(18)
O6 0.053(2) 0.108(3) 0.0337(19) -0.010(2) 0.0062(16) -0.037(2)
C1S 0.17(3) 0.19(3) 0.22(4) 0.01(3) 0.00(2) -0.02(2)
C2S 0.26(5) 0.29(5) 0.29(6) 0.01(4) 0.02(4) -0.02(4)
N1S 0.157(19) 0.135(16) 0.18(2) 0.021(15) 0.039(17) 0.015(16)
C3S 0.19(3) 0.18(3) 0.20(3) 0.00(3) 0.01(3) 0.00(2)
O1S 0.187(18) 0.181(17) 0.21(2) 0.009(14) 0.002(17) -0.010(16)

loop_
_atom_type_symbol
_atom_type_description
_atom_type_scat_dispersion_real
_atom_type_scat_dispersion_imag
_atom_type_scat_source
C C 0.0033 0.0016 'International Tables Vol C Tables 4.2.6.8 and 6.1.1.4'
H H 0.0000 0.0000 'International Tables Vol C Tables 4.2.6.8 and 6.1.1.4'
N N 0.0061 0.0033 'International Tables Vol C Tables 4.2.6.8 and 6.1.1.4'
Ni Ni 0.3393 1.1124 'International Tables Vol C Tables 4.2.6.8 and 6.1.1.4'
O O 0.0106 0.0060 'International Tables Vol C Tables 4.2.6.8 and 6.1.1.4'

loop_
_geom_angle_atom_site_label_1
_geom_angle_atom_site_label_2
_geom_angle_atom_site_label_3
_geom_angle
_geom_angle_site_symmetry_1
_geom_angle_site_symmetry_3
N1 Ni1 N1 86.4(3) 2_556 .
N1 Ni1 N3 93.27(18) 2_556 2_556
N1 Ni1 N3 174.04(15) . 2_556
N1 Ni1 N3 174.04(15) 2_556 .
N1 Ni1 N3 93.27(18) . .
N3 Ni1 N3 87.7(2) 2_556 .
C2 C1 H1A 109.5 . .
C2 C1 H1B 109.5 . .
C2 C1 H1C 109.5 . .
C1 C2 N1 129.3(9) . .
C1 C2 C2 98.5(7) . 2_556
N1 C2 C2 106.6(3) . 2_556
C1 C2 H2 105.5 . .
N1 C2 H2 107.5 . .
C2 C2 H2 107.7 2_556 .
N2 C3 N1 115.4(4) . .
N2 C3 H3A 108.4 . .
N1 C3 H3A 108.4 . .
N2 C3 H3B 108.4 . .
N1 C3 H3B 108.4 . .
H3A C3 H3B 107.5 . .
N2 C4 C5 105.9(4) . .
N2 C4 H4A 110.6 . .
C5 C4 H4A 110.6 . .
N2 C4 H4B 110.6 . .
C5 C4 H4B 110.6 . .
H4A C4 H4B 108.7 . .
N3 C5 C4 103.7(4) . .
N3 C5 H5A 111.0 . .
C4 C5 H5A 111.0 . .
N3 C5 H5B 111.0 . .
C4 C5 H5B 111.0 . .
H5A C5 H5B 109.0 . .
N2 C6 N3 104.7(4) . .
N2 C6 H6A 110.8 . .
N3 C6 H6A 110.8 . .
N2 C6 H6B 110.8 . .
N3 C6 H6B 110.8 . .
H6A C6 H6B 108.9 . .
N3 C7 C7 106.2(3) . 2_556
N3 C7 H7A 110.5 . .
C7 C7 H7A 110.5 2_556 .
N3 C7 H7B 110.5 . .
C7 C7 H7B 110.5 2_556 .
H7A C7 H7B 108.7 . .
N5 C8 N4 126.3(4) . .
N5 C8 N6 117.2(4) . .
N4 C8 N6 116.5(4) . .
N5 C9 N5 127.9(5) 2_656 .
N5 C9 N7 116.1(3) 2_656 .
N5 C9 N7 116.1(3) . .
N6 C10 C11 115.8(4) . .
N6 C10 H10A 108.3 . .
C11 C10 H10A 108.3 . .
N6 C10 H10B 108.3 . .
C11 C10 H10B 108.3 . .
H10A C10 H10B 107.4 . .
O2 C11 O1 121.5(6) . .
O2 C11 C10 120.5(5) . .
O1 C11 C10 118.0(5) . .
N6 C12 C13 114.3(3) . .
N6 C12 H12A 108.7 . .
C13 C12 H12A 108.7 . .
N6 C12 H12B 108.7 . .
C13 C12 H12B 108.7 . .
H12A C12 H12B 107.6 . .
O3 C13 O4 124.2(4) . .
O3 C13 C12 119.4(4) . .
O4 C13 C12 116.4(4) . .
N7 C14 C15 115.3(3) . .
N7 C14 H14A 108.5 . .
C15 C14 H14A 108.5 . .
N7 C14 H14B 108.5 . .
C15 C14 H14B 108.5 . .
H14A C14 H14B 107.5 . .
O5 C15 O6 124.4(4) . .
O5 C15 C14 124.4(4) . .
O6 C15 C14 111.2(4) . .
C2 N1 C3 110.7(4) . .
C2 N1 Ni1 109.7(3) . .
C3 N1 Ni1 119.4(3) . .
C2 N1 H1 105.3 . .
C3 N1 H1 105.3 . .
Ni1 N1 H1 105.3 . .
C6 N2 C3 113.7(4) . .
C6 N2 C4 103.5(4) . .
C3 N2 C4 114.2(5) . .
C7 N3 C6 110.8(4) . .
C7 N3 C5 114.4(4) . .
C6 N3 C5 103.4(3) . .
C7 N3 Ni1 108.1(3) . .
C6 N3 Ni1 110.9(3) . .
C5 N3 Ni1 109.3(3) . .
C8 N4 C8 113.4(5) . 2_656
C9 N5 C8 113.0(4) . .
C8 N6 C10 119.2(4) . .
C8 N6 C12 119.1(4) . .
C10 N6 C12 121.6(4) . .
C9 N7 C14 120.2(3) . .
C9 N7 C14 120.2(3) . 2_656
C14 N7 C14 119.6(5) . 2_656
C11 O1 H1D 109.5 . .
C15 O6 H6 109.5 . .
C1S N1S C3S 118(2) . .
C1S N1S C2S 127.1(18) . .
C3S N1S C2S 115(2) . .
O1S C3S N1S 137(2) . .
O1S C3S H3S 111.3 . .
N1S C3S H3S 111.3 . .

loop_
_geom_bond_atom_site_label_1
_geom_bond_atom_site_label_2
_geom_bond_distance
_geom_bond_site_symmetry_2
Ni1 N1 1.927(4) 2_556
Ni1 N1 1.927(4) .
Ni1 N3 1.929(4) 2_556
Ni1 N3 1.929(4) .
C1 C2 1.438(14) .
C1 H1A 0.9600 .
C1 H1B 0.9600 .
C1 H1C 0.9600 .
C2 N1 1.478(7) .
C2 C2 1.512(12) 2_556
C2 H2 0.9800 .
C3 N2 1.424(7) .
C3 N1 1.514(6) .
C3 H3A 0.9700 .
C3 H3B 0.9700 .
C4 N2 1.475(7) .
C4 C5 1.542(8) .
C4 H4A 0.9700 .
C4 H4B 0.9700 .
C5 N3 1.500(6) .
C5 H5A 0.9700 .
C5 H5B 0.9700 .
C6 N2 1.418(7) .
C6 N3 1.495(5) .
C6 H6A 0.9700 .
C6 H6B 0.9700 .
C7 N3 1.486(6) .
C7 C7 1.524(10) 2_556
C7 H7A 0.9700 .
C7 H7B 0.9700 .
C8 N5 1.335(5) .
C8 N4 1.344(5) .
C8 N6 1.356(5) .
C9 N5 1.328(4) 2_656
C9 N5 1.328(4) .
C9 N7 1.372(7) .
C10 N6 1.442(6) .
C10 C11 1.513(8) .
C10 H10A 0.9700 .
C10 H10B 0.9700 .
C11 O2 1.197(7) .
C11 O1 1.314(7) .
C12 N6 1.455(6) .
C12 C13 1.516(6) .
C12 H12A 0.9700 .
C12 H12B 0.9700 .
C13 O3 1.251(6) .
C13 O4 1.252(6) .
C14 N7 1.447(5) .
C14 C15 1.505(6) .
C14 H14A 0.9700 .
C14 H14B 0.9700 .
C15 O5 1.206(5) .
C15 O6 1.309(5) .
N1 H1 0.9100 .
N4 C8 1.344(5) 2_656
N7 C14 1.447(5) 2_656
O1 H1D 0.8200 .
O6 H6 0.8200 .
C1S N1S 1.378(10) .
C1S H1S1 0.9600 .
C1S H1S2 0.9600 .
C1S H1S3 0.9600 .
C2S N1S 1.417(10) .
C2S H2S1 0.9600 .
C2S H2S2 0.9600 .
C2S H2S3 0.9600 .
N1S C3S 1.393(17) .
C3S O1S 1.264(10) .
C3S H3S 0.9300 .

loop_
_geom_hbond_atom_site_label_D
_geom_hbond_atom_site_label_H
_geom_hbond_atom_site_label_A
_geom_hbond_distance_DH
_geom_hbond_distance_HA
_geom_hbond_distance_DA
_geom_hbond_angle_DHA
_geom_hbond_site_symmetry_A
O6 H6 O4 0.82 1.72 2.543(5) 175.9 7_566
C2 H2 O5 0.98 2.55 3.253(7) 128.7 8_466
C6 H6A O5 0.97 2.47 3.315(6) 145.6 8_466
C7 H7B O2 0.97 2.52 3.292(7) 136.5 4_546
C14 H14B O1S 0.97 2.41 3.35(2) 162.3 .
N1 H1 O4 0.91 2.09 2.940(5) 154.6 .
O1 H1D O3 0.82 1.75 2.511(5) 153.8 .
O1 H1D N6 0.82 2.31 2.794(5) 118.3 .

loop_
_geom_torsion_atom_site_label_1
_geom_torsion_atom_site_label_2
_geom_torsion_atom_site_label_3
_geom_torsion_atom_site_label_4
_geom_torsion
_geom_torsion_site_symmetry_1
_geom_torsion_site_symmetry_4
N2 C4 C5 N3 -5.2(6) . .
N6 C10 C11 O2 162.0(6) . .
N6 C10 C11 O1 -20.3(8) . .
N6 C12 C13 O3 16.4(7) . .
N6 C12 C13 O4 -164.6(4) . .
N7 C14 C15 O5 7.8(7) . .
N7 C14 C15 O6 -173.7(4) . .
C1 C2 N1 C3 71.6(10) . .
C2 C2 N1 C3 -172.0(5) 2_556 .
C1 C2 N1 Ni1 -154.6(9) . .
C2 C2 N1 Ni1 -38.2(6) 2_556 .
N2 C3 N1 C2 166.2(4) . .
N2 C3 N1 Ni1 37.5(6) . .
N1 Ni1 N1 C2 14.1(2) 2_556 .
N3 Ni1 N1 C2 101.0(16) 2_556 .
N3 Ni1 N1 C2 -160.0(3) . .
N1 Ni1 N1 C3 143.3(4) 2_556 .
N3 Ni1 N1 C3 -129.8(15) 2_556 .
N3 Ni1 N1 C3 -30.8(4) . .
N3 C6 N2 C3 80.8(5) . .
N3 C6 N2 C4 -43.6(5) . .
N1 C3 N2 C6 -60.0(5) . .
N1 C3 N2 C4 58.4(6) . .
C5 C4 N2 C6 30.0(6) . .
C5 C4 N2 C3 -94.1(6) . .
C7 C7 N3 C6 162.0(5) 2_556 .
C7 C7 N3 C5 -81.6(6) 2_556 .
C7 C7 N3 Ni1 40.3(6) 2_556 .
N2 C6 N3 C7 163.2(4) . .
N2 C6 N3 C5 40.2(5) . .
N2 C6 N3 Ni1 -76.8(4) . .
C4 C5 N3 C7 -140.6(4) . .
C4 C5 N3 C6 -20.1(5) . .
C4 C5 N3 Ni1 98.1(4) . .
N1 Ni1 N3 C7 84.4(17) 2_556 .
N1 Ni1 N3 C7 171.0(3) . .
N3 Ni1 N3 C7 -14.8(2) 2_556 .
N1 Ni1 N3 C6 -37.2(18) 2_556 .
N1 Ni1 N3 C6 49.4(3) . .
N3 Ni1 N3 C6 -136.5(4) 2_556 .
N1 Ni1 N3 C5 -150.5(16) 2_556 .
N1 Ni1 N3 C5 -63.9(3) . .
N3 Ni1 N3 C5 110.2(3) 2_556 .
N5 C8 N4 C8 1.1(3) . 2_656
N6 C8 N4 C8 -179.3(4) . 2_656
N5 C9 N5 C8 0.9(2) 2_656 .
N7 C9 N5 C8 -179.1(2) . .
N4 C8 N5 C9 -1.9(5) . .
N6 C8 N5 C9 178.4(3) . .
N5 C8 N6 C10 172.5(4) . .
N4 C8 N6 C10 -7.2(5) . .
N5 C8 N6 C12 -4.6(5) . .
N4 C8 N6 C12 175.7(3) . .
C11 C10 N6 C8 -75.0(5) . .
C11 C10 N6 C12 102.0(5) . .
C13 C12 N6 C8 77.5(5) . .
C13 C12 N6 C10 -99.6(5) . .
N5 C9 N7 C14 166.2(3) 2_656 .
N5 C9 N7 C14 -13.8(3) . .
N5 C9 N7 C14 -13.8(3) 2_656 2_656
N5 C9 N7 C14 166.2(3) . 2_656
C15 C14 N7 C9 81.3(4) . .
C15 C14 N7 C14 -98.7(4) . 2_656
C1S N1S C3S O1S 4(6) . .
C2S N1S C3S O1S 176(4) . .
